data_4111023
loop_
_publ_author_name
'Youjun Yang'
'Mark Lowry'
'Corin M. Schowalter'
'Sayo O. Fakayode'
'Jorge O. Escobedo'
'Xiangyang Xu'
'Huating Zhang'
'Timothy J. Jensen'
'Frank R. Fronczek'
'Isiah M. Warner'
'Robert M. Strongin'

_publ_section_title
;
 An Organic White Light-Emitting Fluorophore
;
_journal_name_full 'Journal of the American Chemical Society'
_journal_page_first 14081
_journal_page_last 14092
_journal_paper_doi 10.1021/ja0632207
_journal_volume 128
_journal_year 2006
_chemical_compound_source 'local laboratory'
_chemical_formula_moiety 'C32 H26 O6'
_chemical_formula_sum 'C32 H26 O6'
_chemical_formula_weight 506.53
_chemical_name_systematic
; 
 ? 
;
_space_group_IT_number 2
_symmetry_cell_setting triclinic
_symmetry_space_group_name_Hall '-P 1'
_symmetry_space_group_name_H-M 'P -1'
_atom_sites_solution_hydrogens geom
_atom_sites_solution_primary direct
_atom_sites_solution_secondary difmap
_audit_creation_method SHELXL-97
_cell_angle_alpha 81.92(3)
_cell_angle_beta 85.92(3)
_cell_angle_gamma 72.84(5)
_cell_formula_units_Z 2
_cell_length_a 7.859(6)
_cell_length_b 11.146(7)
_cell_length_c 14.964(15)
_cell_measurement_reflns_used 2815
_cell_measurement_temperature 110
_cell_measurement_theta_max 23.3
_cell_measurement_theta_min 2.5
_cell_volume 1239.4(18)
_computing_cell_refinement 'Denzo and Scalepack (Otwinowski & Minor, 1997)'
_computing_data_collection 'COLLECT (Nonius, 2000)'
_computing_data_reduction 'Denzo and Scalepack (Otwinowski & Minor, 1997)'
_computing_molecular_graphics 'ORTEP-3 (Farrugia, 1997)'
_computing_publication_material 'SHELXL-97 (Sheldrick, 1997)'
_computing_structure_refinement 'SHELXL-97 (Sheldrick, 1997)'
_computing_structure_solution 'SIR97 (Altomare et al., 1999)'
_diffrn_ambient_temperature 110
_diffrn_measured_fraction_theta_full 0.875
_diffrn_measured_fraction_theta_max 0.875
_diffrn_measurement_device 'KappaCCD (with Oxford Cryostream)'
_diffrn_measurement_method ' \w scans with \k offsets'
_diffrn_radiation_monochromator graphite
_diffrn_radiation_source 'fine-focus sealed tube'
_diffrn_radiation_type MoK\a
_diffrn_radiation_wavelength 0.71073
_diffrn_reflns_av_R_equivalents 0.197
_diffrn_reflns_av_sigmaI/netI 0.3646
_diffrn_reflns_limit_h_max 8
_diffrn_reflns_limit_h_min -8
_diffrn_reflns_limit_k_max 12
_diffrn_reflns_limit_k_min -12
_diffrn_reflns_limit_l_max 16
_diffrn_reflns_limit_l_min -16
_diffrn_reflns_number 11508
_diffrn_reflns_theta_full 23.6
_diffrn_reflns_theta_max 23.6
_diffrn_reflns_theta_min 2.7
_diffrn_standards_decay_% <2
_diffrn_standards_number 0
_exptl_absorpt_coefficient_mu 0.093
_exptl_absorpt_correction_type none
_exptl_crystal_colour colorless
_exptl_crystal_density_diffrn 1.357
_exptl_crystal_description needle
_exptl_crystal_F_000 532
_exptl_crystal_size_max 0.27
_exptl_crystal_size_mid 0.07
_exptl_crystal_size_min 0.05
_refine_diff_density_max 0.37
_refine_diff_density_min -0.33
_refine_diff_density_rms 0.066
_refine_ls_extinction_method none
_refine_ls_goodness_of_fit_ref 0.951
_refine_ls_hydrogen_treatment constr
_refine_ls_matrix_type full
_refine_ls_number_parameters 187
_refine_ls_number_reflns 3244
_refine_ls_number_restraints 0
_refine_ls_restrained_S_all 0.951
_refine_ls_R_factor_all 0.360
_refine_ls_R_factor_gt 0.120
_refine_ls_shift/su_max 0.000
_refine_ls_shift/su_mean 0.000
_refine_ls_structure_factor_coef Fsqd
_refine_ls_weighting_details 'calc w=1/[\s^2^(Fo^2^)+(0.1504P)^2^] where P=(Fo^2^+2Fc^2^)/3'
_refine_ls_weighting_scheme calc
_refine_ls_wR_factor_gt 0.265
_refine_ls_wR_factor_ref 0.377
_reflns_number_gt 879
_reflns_number_total 3244
_reflns_threshold_expression I>2\s(I)
_cod_data_source_file ja0632207si20060509_024254.cif
_cod_data_source_block 6
_cod_original_cell_volume 1239.4(17)
_cod_original_sg_symbol_H-M 'P -1 '
_cod_database_code 4111023

loop_
_symmetry_equiv_pos_as_xyz
'x, y, z'
'-x, -y, -z'

loop_
_atom_site_label
_atom_site_type_symbol
_atom_site_fract_x
_atom_site_fract_y
_atom_site_fract_z
_atom_site_U_iso_or_equiv
_atom_site_adp_type
_atom_site_occupancy
_atom_site_symmetry_multiplicity
_atom_site_calc_flag
_atom_site_refinement_flags
O1 O 0.0977(10) 0.2347(8) 0.7360(5) 0.075(3) Uani 1 1 d .
O2 O -0.0197(11) 0.0813(8) 0.7990(6) 0.100(3) Uani 1 1 d .
O3 O 0.0772(10) 0.4968(7) 0.6382(6) 0.084(3) Uani 1 1 d .
O4 O 0.3349(11) 0.4074(8) 1.0328(6) 0.093(3) Uani 1 1 d .
O5 O 0.5316(10) 0.3846(7) 0.6809(5) 0.075(3) Uani 1 1 d .
O6 O 0.2159(12) 0.0710(8) 0.4585(6) 0.093(3) Uani 1 1 d .
C1 C 0.2664(16) 0.2721(11) 0.7349(8) 0.064(3) Uiso 1 1 d .
C2 C 0.2113(13) 0.3970(10) 0.7766(8) 0.054(3) Uiso 1 1 d .
C3 C 0.1110(16) 0.5088(13) 0.7246(9) 0.070(4) Uiso 1 1 d .
C4 C 0.0540(15) 0.6200(12) 0.7602(8) 0.074(4) Uiso 1 1 d .
H4 H -0.0121 0.6947 0.7249 0.089 Uiso 1 1 calc R
C5 C 0.0938(16) 0.6239(13) 0.8503(9) 0.078(4) Uiso 1 1 d .
C6 C 0.0326(16) 0.7395(13) 0.8895(9) 0.090(4) Uiso 1 1 d .
H6 H -0.0362 0.8149 0.8561 0.108 Uiso 1 1 calc R
C7 C 0.0757(15) 0.7384(12) 0.9761(9) 0.082(4) Uiso 1 1 d .
H7 H 0.0374 0.8158 1.0016 0.098 Uiso 1 1 calc R
C8 C 0.1735(16) 0.6297(13) 1.0304(9) 0.090(4) Uiso 1 1 d .
H8 H 0.1965 0.6313 1.0916 0.108 Uiso 1 1 calc R
C9 C 0.2345(16) 0.5197(13) 0.9892(9) 0.073(4) Uiso 1 1 d .
C10 C 0.1933(15) 0.5144(13) 0.9001(9) 0.073(4) Uiso 1 1 d .
C11 C 0.2511(14) 0.4007(12) 0.8621(8) 0.067(4) Uiso 1 1 d .
H11 H 0.3186 0.3259 0.8967 0.081 Uiso 1 1 calc R
C12 C -0.0329(16) 0.6067(11) 0.5886(8) 0.088(4) Uiso 1 1 d .
H12A H -0.1479 0.6342 0.6209 0.131 Uiso 1 1 calc R
H12B H -0.0519 0.5876 0.5288 0.131 Uiso 1 1 calc R
H12C H 0.0250 0.6744 0.5819 0.131 Uiso 1 1 calc R
C13 C 0.3778(18) 0.4052(13) 1.1251(9) 0.104(5) Uiso 1 1 d .
H13A H 0.4321 0.4728 1.1292 0.157 Uiso 1 1 calc R
H13B H 0.4618 0.3231 1.1458 0.157 Uiso 1 1 calc R
H13C H 0.2688 0.4180 1.1632 0.157 Uiso 1 1 calc R
C14 C 0.3483(15) 0.2656(11) 0.6400(8) 0.065(4) Uiso 1 1 d .
C15 C 0.4842(17) 0.3237(12) 0.6170(9) 0.074(4) Uiso 1 1 d .
C16 C 0.5722(16) 0.3164(11) 0.5328(9) 0.081(4) Uiso 1 1 d .
H16 H 0.6608 0.3585 0.5162 0.098 Uiso 1 1 calc R
C17 C 0.5246(16) 0.2426(11) 0.4714(9) 0.074(4) Uiso 1 1 d .
C18 C 0.6204(18) 0.2400(13) 0.3854(10) 0.099(5) Uiso 1 1 d .
H18 H 0.7084 0.2829 0.3696 0.118 Uiso 1 1 calc R
C19 C 0.5714(18) 0.1680(13) 0.3273(10) 0.098(5) Uiso 1 1 d .
H19 H 0.6347 0.1583 0.2711 0.118 Uiso 1 1 calc R
C20 C 0.4365(17) 0.1100(12) 0.3466(10) 0.095(5) Uiso 1 1 d .
H20 H 0.4031 0.0653 0.3045 0.114 Uiso 1 1 calc R
C21 C 0.355(2) 0.1216(13) 0.4304(11) 0.087(4) Uiso 1 1 d .
C22 C 0.3894(16) 0.1881(11) 0.4987(9) 0.071(4) Uiso 1 1 d .
C23 C 0.3054(15) 0.1995(11) 0.5824(9) 0.076(4) Uiso 1 1 d .
H23 H 0.2148 0.1593 0.5994 0.092 Uiso 1 1 calc R
C24 C 0.6832(18) 0.4320(12) 0.6624(9) 0.102(5) Uiso 1 1 d .
H24A H 0.7912 0.3610 0.6586 0.153 Uiso 1 1 calc R
H24B H 0.6936 0.4795 0.7111 0.153 Uiso 1 1 calc R
H24C H 0.6683 0.4878 0.6050 0.153 Uiso 1 1 calc R
C25 C 0.1520(18) 0.0051(13) 0.3955(10) 0.112(5) Uiso 1 1 d .
H25A H 0.1369 0.0560 0.3360 0.168 Uiso 1 1 calc R
H25B H 0.0375 -0.0073 0.4182 0.168 Uiso 1 1 calc R
H25C H 0.2391 -0.0774 0.3902 0.168 Uiso 1 1 calc R
C26 C 0.3776(14) 0.1572(10) 0.7975(7) 0.058(3) Uiso 1 1 d .
C27 C 0.5556(14) 0.1321(11) 0.8227(7) 0.065(4) Uiso 1 1 d .
H27 H 0.6230 0.1898 0.8041 0.078 Uiso 1 1 calc R
C28 C 0.6251(15) 0.0205(11) 0.8750(7) 0.063(3) Uiso 1 1 d .
H28 H 0.7453 0.0003 0.8922 0.076 Uiso 1 1 calc R
C29 C 0.5327(14) -0.0639(11) 0.9042(7) 0.065(4) Uiso 1 1 d .
H29 H 0.5907 -0.1413 0.9393 0.078 Uiso 1 1 calc R
C30 C 0.3589(16) -0.0396(12) 0.8841(8) 0.081(4) Uiso 1 1 d .
H30 H 0.2915 -0.0961 0.9069 0.097 Uiso 1 1 calc R
C31 C 0.2826(15) 0.0751(11) 0.8270(8) 0.064(4) Uiso 1 1 d .
C32 C 0.1038(18) 0.1262(14) 0.7889(9) 0.071(4) Uiso 1 1 d .

loop_
_atom_site_aniso_label
_atom_site_aniso_U_11
_atom_site_aniso_U_22
_atom_site_aniso_U_33
_atom_site_aniso_U_23
_atom_site_aniso_U_13
_atom_site_aniso_U_12
O1 0.072(5) 0.067(6) 0.079(6) -0.011(5) -0.009(5) -0.007(5)
O2 0.082(6) 0.083(7) 0.132(9) 0.007(6) -0.015(6) -0.026(6)
O3 0.082(6) 0.051(5) 0.089(7) 0.003(5) -0.037(5) 0.030(4)
O4 0.110(7) 0.091(7) 0.071(7) -0.013(6) -0.026(6) -0.010(6)
O5 0.068(5) 0.075(6) 0.082(7) -0.016(5) 0.000(5) -0.017(5)
O6 0.118(8) 0.068(6) 0.084(7) -0.024(5) -0.045(6) 0.005(5)

loop_
_atom_type_symbol
_atom_type_description
_atom_type_scat_dispersion_real
_atom_type_scat_dispersion_imag
_atom_type_scat_source
C C 0.0033 0.0016 'International Tables Vol C Tables 4.2.6.8 and 6.1.1.4'
H H 0.0000 0.0000 'International Tables Vol C Tables 4.2.6.8 and 6.1.1.4'
O O 0.0106 0.0060 'International Tables Vol C Tables 4.2.6.8 and 6.1.1.4'

loop_
_geom_angle_atom_site_label_1
_geom_angle_atom_site_label_2
_geom_angle_atom_site_label_3
_geom_angle
C32 O1 C1 113.4(9)
C3 O3 C12 115.9(10)
C9 O4 C13 117.6(11)
C15 O5 C24 118.8(10)
C21 O6 C25 118.7(12)
O1 C1 C14 107.3(10)
O1 C1 C2 104.6(9)
C14 C1 C2 121.0(10)
O1 C1 C26 98.9(8)
C14 C1 C26 108.2(9)
C2 C1 C26 114.1(10)
C11 C2 C3 119.9(12)
C11 C2 C1 121.2(11)
C3 C2 C1 118.8(11)
C4 C3 O3 123.2(12)
C4 C3 C2 120.6(13)
O3 C3 C2 116.2(12)
C3 C4 C5 119.6(13)
C3 C4 H4 120.2
C5 C4 H4 120.2
C10 C5 C4 119.3(14)
C10 C5 C6 120.3(14)
C4 C5 C6 120.4(13)
C7 C6 C5 118.2(14)
C7 C6 H6 120.9
C5 C6 H6 120.9
C6 C7 C8 124.0(14)
C6 C7 H7 118.0
C8 C7 H7 118.0
C9 C8 C7 116.2(13)
C9 C8 H8 121.9
C7 C8 H8 121.9
O4 C9 C8 122.8(13)
O4 C9 C10 114.7(13)
C8 C9 C10 122.4(14)
C5 C10 C11 120.2(13)
C5 C10 C9 118.9(14)
C11 C10 C9 120.9(12)
C2 C11 C10 120.3(12)
C2 C11 H11 119.8
C10 C11 H11 119.8
O3 C12 H12A 109.5
O3 C12 H12B 109.5
H12A C12 H12B 109.5
O3 C12 H12C 109.5
H12A C12 H12C 109.5
H12B C12 H12C 109.5
O4 C13 H13A 109.5
O4 C13 H13B 109.5
H13A C13 H13B 109.5
O4 C13 H13C 109.5
H13A C13 H13C 109.5
H13B C13 H13C 109.5
C23 C14 C15 120.2(13)
C23 C14 C1 122.3(12)
C15 C14 C1 117.4(12)
O5 C15 C16 121.0(12)
O5 C15 C14 118.1(13)
C16 C15 C14 120.8(14)
C15 C16 C17 118.1(13)
C15 C16 H16 121.0
C17 C16 H16 121.0
C22 C17 C18 127.2(14)
C22 C17 C16 117.8(13)
C18 C17 C16 115.0(12)
C19 C18 C17 113.7(14)
C19 C18 H18 123.2
C17 C18 H18 123.2
C20 C19 C18 124.5(15)
C20 C19 H19 117.8
C18 C19 H19 117.8
C21 C20 C19 115.5(15)
C21 C20 H20 122.2
C19 C20 H20 122.2
C20 C21 O6 122.1(15)
C20 C21 C22 127.9(15)
O6 C21 C22 110.0(13)
C23 C22 C17 121.6(14)
C23 C22 C21 127.2(13)
C17 C22 C21 111.2(13)
C14 C23 C22 121.4(13)
C14 C23 H23 119.3
C22 C23 H23 119.3
O5 C24 H24A 109.5
O5 C24 H24B 109.5
H24A C24 H24B 109.5
O5 C24 H24C 109.5
H24A C24 H24C 109.5
H24B C24 H24C 109.5
O6 C25 H25A 109.5
O6 C25 H25B 109.5
H25A C25 H25B 109.5
O6 C25 H25C 109.5
H25A C25 H25C 109.5
H25B C25 H25C 109.5
C31 C26 C27 120.9(11)
C31 C26 C1 111.1(10)
C27 C26 C1 128.0(10)
C28 C27 C26 116.1(11)
C28 C27 H27 121.9
C26 C27 H27 121.9
C29 C28 C27 123.9(11)
C29 C28 H28 118.1
C27 C28 H28 118.1
C28 C29 C30 121.2(12)
C28 C29 H29 119.4
C30 C29 H29 119.4
C29 C30 C31 116.6(12)
C29 C30 H30 121.7
C31 C30 H30 121.7
C26 C31 C30 121.3(11)
C26 C31 C32 108.3(11)
C30 C31 C32 130.4(12)
O2 C32 O1 123.0(12)
O2 C32 C31 128.7(14)
O1 C32 C31 108.2(12)

loop_
_geom_bond_atom_site_label_1
_geom_bond_atom_site_label_2
_geom_bond_distance
O1 C32 1.340(13)
O1 C1 1.501(12)
O2 C32 1.208(13)
O3 C3 1.371(13)
O3 C12 1.418(12)
O4 C9 1.370(13)
O4 C13 1.440(13)
O5 C15 1.377(14)
O5 C24 1.434(13)
O6 C21 1.386(14)
O6 C25 1.470(14)
C1 C14 1.519(15)
C1 C2 1.537(14)
C1 C26 1.550(13)
C2 C11 1.347(13)
C2 C3 1.420(14)
C3 C4 1.359(15)
C4 C5 1.414(15)
C4 H4 0.9500
C5 C10 1.386(14)
C5 C6 1.429(16)
C6 C7 1.360(15)
C6 H6 0.9500
C7 C8 1.408(14)
C7 H7 0.9500
C8 C9 1.391(15)
C8 H8 0.9500
C9 C10 1.407(15)
C10 C11 1.402(15)
C11 H11 0.9500
C12 H12A 0.9800
C12 H12B 0.9800
C12 H12C 0.9800
C13 H13A 0.9800
C13 H13B 0.9800
C13 H13C 0.9800
C14 C23 1.329(14)
C14 C15 1.404(15)
C15 C16 1.394(15)
C16 C17 1.451(15)
C16 H16 0.9500
C17 C22 1.384(14)
C17 C18 1.443(16)
C18 C19 1.405(17)
C18 H18 0.9500
C19 C20 1.390(15)
C19 H19 0.9500
C20 C21 1.372(16)
C20 H20 0.9500
C21 C22 1.427(16)
C22 C23 1.379(15)
C23 H23 0.9500
C24 H24A 0.9800
C24 H24B 0.9800
C24 H24C 0.9800
C25 H25A 0.9800
C25 H25B 0.9800
C25 H25C 0.9800
C26 C31 1.353(13)
C26 C27 1.411(13)
C27 C28 1.358(12)
C27 H27 0.9500
C28 C29 1.358(12)
C28 H28 0.9500
C29 C30 1.360(13)
C29 H29 0.9500
C30 C31 1.428(14)
C30 H30 0.9500
C31 C32 1.474(15)

loop_
_geom_torsion_atom_site_label_1
_geom_torsion_atom_site_label_2
_geom_torsion_atom_site_label_3
_geom_torsion_atom_site_label_4
_geom_torsion
C32 O1 C1 C14 114.3(10)
C32 O1 C1 C2 -116.0(10)
C32 O1 C1 C26 1.9(12)
O1 C1 C2 C11 103.7(11)
C14 C1 C2 C11 -135.2(11)
C26 C1 C2 C11 -3.2(15)
O1 C1 C2 C3 -73.8(11)
C14 C1 C2 C3 47.2(15)
C26 C1 C2 C3 179.2(9)
C12 O3 C3 C4 -4.2(16)
C12 O3 C3 C2 176.0(9)
C11 C2 C3 C4 -0.1(16)
C1 C2 C3 C4 177.5(11)
C11 C2 C3 O3 179.7(10)
C1 C2 C3 O3 -2.7(15)
O3 C3 C4 C5 179.6(10)
C2 C3 C4 C5 -0.6(17)
C3 C4 C5 C10 1.2(17)
C3 C4 C5 C6 -179.0(11)
C10 C5 C6 C7 0.3(18)
C4 C5 C6 C7 -179.5(10)
C5 C6 C7 C8 -1.5(18)
C6 C7 C8 C9 3.0(18)
C13 O4 C9 C8 -0.1(16)
C13 O4 C9 C10 -178.3(10)
C7 C8 C9 O4 178.4(10)
C7 C8 C9 C10 -3.5(18)
C4 C5 C10 C11 -1.1(17)
C6 C5 C10 C11 179.1(11)
C4 C5 C10 C9 179.0(10)
C6 C5 C10 C9 -0.8(17)
O4 C9 C10 C5 -179.3(10)
C8 C9 C10 C5 2.5(18)
O4 C9 C10 C11 0.8(16)
C8 C9 C10 C11 -177.4(11)
C3 C2 C11 C10 0.2(16)
C1 C2 C11 C10 -177.3(10)
C5 C10 C11 C2 0.4(17)
C9 C10 C11 C2 -179.7(11)
O1 C1 C14 C23 -19.5(15)
C2 C1 C14 C23 -139.2(12)
C26 C1 C14 C23 86.4(13)
O1 C1 C14 C15 165.9(9)
C2 C1 C14 C15 46.1(15)
C26 C1 C14 C15 -88.3(12)
C24 O5 C15 C16 -5.1(16)
C24 O5 C15 C14 173.0(9)
C23 C14 C15 O5 -176.1(10)
C1 C14 C15 O5 -1.3(16)
C23 C14 C15 C16 2.0(18)
C1 C14 C15 C16 176.8(10)
O5 C15 C16 C17 175.4(10)
C14 C15 C16 C17 -2.6(17)
C15 C16 C17 C22 2.6(16)
C15 C16 C17 C18 179.7(11)
C22 C17 C18 C19 -3.1(18)
C16 C17 C18 C19 -179.9(11)
C17 C18 C19 C20 3.7(19)
C18 C19 C20 C21 -3(2)
C19 C20 C21 O6 178.7(11)
C19 C20 C21 C22 2(2)
C25 O6 C21 C20 -1.3(18)
C25 O6 C21 C22 176.4(10)
C18 C17 C22 C23 -178.7(11)
C16 C17 C22 C23 -1.9(17)
C18 C17 C22 C21 1.8(18)
C16 C17 C22 C21 178.5(10)
C20 C21 C22 C23 179.6(12)
O6 C21 C22 C23 2.1(18)
C20 C21 C22 C17 -0.9(19)
O6 C21 C22 C17 -178.3(9)
C15 C14 C23 C22 -1.3(18)
C1 C14 C23 C22 -175.8(10)
C17 C22 C23 C14 1.3(18)
C21 C22 C23 C14 -179.2(12)
O1 C1 C26 C31 -0.7(12)
C14 C1 C26 C31 -112.3(12)
C2 C1 C26 C31 109.8(11)
O1 C1 C26 C27 178.0(11)
C14 C1 C26 C27 66.3(15)
C2 C1 C26 C27 -71.6(14)
C31 C26 C27 C28 1.9(16)
C1 C26 C27 C28 -176.6(11)
C26 C27 C28 C29 -1.0(17)
C27 C28 C29 C30 -1.7(18)
C28 C29 C30 C31 3.4(18)
C27 C26 C31 C30 -0.1(18)
C1 C26 C31 C30 178.6(10)
C27 C26 C31 C32 -179.4(10)
C1 C26 C31 C32 -0.6(13)
C29 C30 C31 C26 -2.5(18)
C29 C30 C31 C32 176.5(12)
C1 O1 C32 O2 179.4(12)
C1 O1 C32 C31 -2.4(13)
C26 C31 C32 O2 179.9(13)
C30 C31 C32 O2 1(2)
C26 C31 C32 O1 1.8(14)
C30 C31 C32 O1 -177.3(11)

loop_
_cod_related_entry_id
_cod_related_entry_database
_cod_related_entry_code
1 ChemSpider 30660423
